data_9000354
loop_
_publ_author_name
'Smyth, J. R.'

_publ_section_title
;
 An orthopyroxene structure up to 850 C
 T = 175 C
 note temperature factors for O1b appear incorrect
;
_journal_name_full 'American Mineralogist'
_journal_page_first 636
_journal_page_last 648
_journal_volume 58
_journal_year 1973
_chemical_formula_sum 'Ca0.032 Fe1.332 Mg0.635 O6 Si2'
_chemical_name_mineral Ferrosilite
_space_group_IT_number 61
_symmetry_space_group_name_Hall '-P 2ac 2ab'
_symmetry_space_group_name_H-M 'P b c a'
_cell_angle_alpha 90
_cell_angle_beta 90
_cell_angle_gamma 90
_cell_length_a 18.364
_cell_length_b 8.988
_cell_length_c 5.238
_cell_formula_units_Z 8
_cell_volume 864.561
_database_code_amcsd 0000363
_diffrn_ambient_temperature 448.15
_exptl_crystal_density_diffrn 3.738
_cod_original_formula_sum 'Mg.635 Fe1.332 Ca.032 Si2 O6'
_cod_database_code 9000354

loop_
_space_group_symop_operation_xyz
x,y,z
x,1/2-y,1/2+z
-x,1/2+y,1/2-z
1/2-x,1/2+y,z
1/2+x,1/2-y,-z
1/2+x,y,1/2-z
1/2-x,-y,1/2+z
-x,-y,-z

loop_
_atom_site_aniso_label
_atom_site_aniso_U_11
_atom_site_aniso_U_22
_atom_site_aniso_U_33
_atom_site_aniso_U_12
_atom_site_aniso_U_13
_atom_site_aniso_U_23
Mg1 0.00996 0.01105 0.00933 -0.00070 -0.00066 -0.00018
Fe1 0.00996 0.01105 0.00933 -0.00070 -0.00066 -0.00018
Fe2 0.01336 0.01601 0.01250 -0.00054 -0.00384 0.00010
Mg2 0.01336 0.01601 0.01250 -0.00054 -0.00384 0.00010
Ca2 0.01336 0.01601 0.01250 -0.00054 -0.00384 0.00010
Sia 0.00981 0.01000 0.01232 0.00000 0.00000 0.00000
Sib 0.01143 0.01106 0.00979 -0.00011 0.00007 0.00014
O1a 0.01237 0.01184 0.00815 -0.00058 -0.00054 -0.00162
O2a 0.01327 0.01667 0.00895 -0.00171 -0.00061 -0.00432
O3a 0.01203 0.02348 0.01647 -0.00675 0.00054 0.00439
O1b 0.00593 0.01359 0.00897 -0.00188 -0.00027 -0.00090
O2b 0.01063 0.01717 0.00965 0.00035 0.00429 -0.00217
O3b 0.00801 0.01826 0.01733 -0.00232 -0.00098 -0.00522

loop_
_atom_site_label
_atom_site_fract_x
_atom_site_fract_y
_atom_site_fract_z
_atom_site_occupancy
Mg1 0.37540 0.65430 0.87830 0.59600
Fe1 0.37540 0.65430 0.87830 0.40300
Fe2 0.37770 0.48440 0.37150 0.92900
Mg2 0.37770 0.48440 0.37150 0.03900
Ca2 0.37770 0.48440 0.37150 0.03200
Sia 0.27190 0.33990 0.05310 1.00000
Sib 0.47400 0.33560 0.79170 1.00000
O1a 0.18340 0.33740 0.04540 1.00000
O2a 0.31140 0.49800 0.06160 1.00000
O3a 0.30250 0.23530 -0.18070 1.00000
O1b 0.56230 0.33630 0.78790 1.00000
O2b 0.43410 0.48470 0.69940 1.00000
O3b 0.44770 0.20430 0.58580 1.00000

loop_
_cod_related_entry_id
_cod_related_entry_database
_cod_related_entry_code
1 AMCSD 0000363
